data_7156433
loop_
_publ_author_name
'Bulman Page, Philip C.'
'Kinsey, Francesca S.'
'Chan, Yohan'
'Strutt, Ian R.'
'Slawin, Alexandra M. Z.'
'Jones, Garth A.'

_publ_section_title
;
 Novel binaphthyl and biphenyl \a- and \b-amino acids and esters:
 organocatalysis of asymmetric Diels-Alder reactions. A combined synthetic
 and computational study.
;
_journal_issue 40
_journal_name_full 'Organic &amp; biomolecular chemistry'
_journal_page_first 7400
_journal_page_last 7416
_journal_paper_doi 10.1039/c8ob01795f
_journal_volume 16
_journal_year 2018
_chemical_absolute_configuration ad
_chemical_formula_moiety 'C24 H19 N O2'
_chemical_formula_sum 'C24 H19 N O2'
_chemical_formula_weight 353.42
_space_group_crystal_system orthorhombic
_space_group_IT_number 19
_space_group_name_Hall 'P 2ac 2ab'
_space_group_name_H-M_alt 'P 21 21 21'
_symmetry_space_group_name_Hall 'P 2ac 2ab'
_symmetry_space_group_name_H-M 'P 21 21 21'
_atom_sites_solution_hydrogens geom
_atom_sites_solution_primary direct
_atom_sites_solution_secondary difmap
_audit_creation_date 2015-09-04
_audit_creation_method 'by CrystalStructure 4.1'
_audit_update_record
;
2018-07-25 deposited with the CCDC.
2018-09-17 downloaded from the CCDC.
;
_cell_angle_alpha 90.0000
_cell_angle_beta 90.0000
_cell_angle_gamma 90.0000
_cell_formula_units_Z 4
_cell_length_a 7.6334(16)
_cell_length_b 14.828(3)
_cell_length_c 15.793(3)
_cell_measurement_reflns_used 2113
_cell_measurement_temperature 125
_cell_measurement_theta_max 75.60
_cell_measurement_theta_min 25.70
_cell_volume 1787.6(6)
_computing_cell_refinement 'CrystalClear-SM Expert 2.1 b45'
_computing_data_collection 'CrystalClear-SM Expert 2.1 b45 (Rigaku, 2015)'
_computing_data_reduction 'CrystalClear-SM Expert 2.1 b45'
_computing_molecular_graphics 'CrystalStructure 4.1'
_computing_publication_material 'CrystalStructure 4.1 (Rigaku, 2014)'
_computing_structure_refinement 'SHELXL2013 (Sheldrick, 2008)'
_computing_structure_solution 'SIR2011 (Burla, et al., 2012)'
_diffrn_ambient_temperature 125
_diffrn_detector_area_resol_mean 5.814
_diffrn_measured_fraction_theta_full 0.980
_diffrn_measured_fraction_theta_max 0.979
_diffrn_measurement_device_type 'Rigaku XtaLAB P200'
_diffrn_measurement_method \w
_diffrn_radiation_type 'Cu K\a'
_diffrn_radiation_wavelength 1.54187
_diffrn_reflns_av_R_equivalents 0.0868
_diffrn_reflns_Laue_measured_fraction_full 0.980
_diffrn_reflns_Laue_measured_fraction_max 0.979
_diffrn_reflns_limit_h_max 8
_diffrn_reflns_limit_h_min -9
_diffrn_reflns_limit_k_max 16
_diffrn_reflns_limit_k_min -17
_diffrn_reflns_limit_l_max 14
_diffrn_reflns_limit_l_min -18
_diffrn_reflns_number 10230
_diffrn_reflns_point_group_measured_fraction_full 0.964
_diffrn_reflns_point_group_measured_fraction_max 0.959
_diffrn_reflns_theta_full 67.000
_diffrn_reflns_theta_max 68.249
_diffrn_reflns_theta_min 4.090
_diffrn_standards_number 0
_exptl_absorpt_coefficient_mu 0.661
_exptl_absorpt_correction_T_max 0.936
_exptl_absorpt_correction_T_min 0.697
_exptl_absorpt_correction_type multi-scan
_exptl_absorpt_process_details 'REQAB (Rigaku, 1998)'
_exptl_crystal_colour colorless
_exptl_crystal_density_diffrn 1.313
_exptl_crystal_density_method 'not measured'
_exptl_crystal_description prism
_exptl_crystal_F_000 744.00
_exptl_crystal_size_max 0.120
_exptl_crystal_size_mid 0.100
_exptl_crystal_size_min 0.100
_refine_diff_density_max 0.27
_refine_diff_density_min -0.32
_refine_ls_abs_structure_details
;
 Flack x determined using 1158 quotients [(I+)-(I-)]/[(I+)+(I-)]
 (Parsons, S., Flack, H.D. and Wagner, T. Acta Cryst. B69 (2013) 249-259.).
;
_refine_ls_abs_structure_Flack -0.08(14)
_refine_ls_extinction_method none
_refine_ls_goodness_of_fit_ref 1.066
_refine_ls_hydrogen_treatment mixed
_refine_ls_number_parameters 249
_refine_ls_number_reflns 3125
_refine_ls_number_restraints 1
_refine_ls_R_factor_all 0.0510
_refine_ls_R_factor_gt 0.0499
_refine_ls_shift/su_max 0.000
_refine_ls_structure_factor_coef Fsqd
_refine_ls_weighting_details 'w = 1/[\s^2^(Fo^2^)+(0.0613P)^2^+0.2300P] where P=(Fo^2^+2Fc^2^)/3'
_refine_ls_weighting_scheme calc
_refine_ls_wR_factor_gt 0.1238
_refine_ls_wR_factor_ref 0.1250
_reflns_number_gt 3049
_reflns_number_total 3125
_reflns_threshold_expression F^2^>2.0\s(F^2^)
_cod_data_source_file c8ob01795f3.cif
_cod_data_source_block +16
_cod_depositor_comments 'Adding full bibliography for 7156430--7156433.cif.'
_cod_database_code 7156433

loop_
_space_group_symop_id
_space_group_symop_operation_xyz
1 +X,+Y,+Z
2 1/2+X,1/2-Y,-Z
3 -X,1/2+Y,1/2-Z
4 1/2-X,-Y,1/2+Z

loop_
_atom_site_label
_atom_site_type_symbol
_atom_site_fract_x
_atom_site_fract_y
_atom_site_fract_z
_atom_site_U_iso_or_equiv
_atom_site_adp_type
_atom_site_occupancy
_atom_site_site_symmetry_order
_atom_site_calc_flag
_atom_site_refinement_flags_posn
_atom_site_refinement_flags_adp
O8 O 0.8602(3) 0.65858(12) 0.41450(13) 0.0367(5) Uani 1 1 d . .
O9 O 0.9301(2) 0.51140(12) 0.40731(12) 0.0335(5) Uani 1 1 d . .
N1 N 0.5034(3) 0.61884(15) 0.43743(14) 0.0326(5) Uani 1 1 d D .
C2 C 0.6258(3) 0.54915(16) 0.41019(17) 0.0283(6) Uani 1 1 d . .
H2 H 0.5990 0.5372 0.3492 0.034 Uiso 1 1 calc R U
C3 C 0.5926(3) 0.46115(16) 0.45654(17) 0.0267(6) Uani 1 1 d . .
C4 C 0.6377(3) 0.45175(15) 0.54091(16) 0.0253(6) Uani 1 1 d . .
C5 C 0.7258(3) 0.52907(16) 0.58421(16) 0.0260(5) Uani 1 1 d . .
C6 C 0.6439(4) 0.61275(16) 0.58079(16) 0.0279(6) Uani 1 1 d . .
C7 C 0.4773(4) 0.62340(17) 0.52990(17) 0.0320(6) Uani 1 1 d . .
H7A H 0.3940 0.5755 0.5468 0.038 Uiso 1 1 calc R U
H7B H 0.4233 0.6822 0.5441 0.038 Uiso 1 1 calc R U
C8 C 0.8167(4) 0.58001(17) 0.41321(17) 0.0297(6) Uani 1 1 d . .
C9 C 1.1136(4) 0.5368(2) 0.4119(2) 0.0431(7) Uani 1 1 d . .
H9A H 1.1352 0.5695 0.4648 0.052 Uiso 1 1 calc R U
H9B H 1.1429 0.5755 0.3637 0.052 Uiso 1 1 calc R U
H9C H 1.1865 0.4824 0.4104 0.052 Uiso 1 1 calc R U
C10 C 0.5047(4) 0.39057(16) 0.41345(16) 0.0285(6) Uani 1 1 d . .
H10 H 0.4759 0.3978 0.3553 0.034 Uiso 1 1 calc R U
C11 C 0.4607(3) 0.31275(16) 0.45374(17) 0.0291(6) Uani 1 1 d . .
H11 H 0.4029 0.2661 0.4234 0.035 Uiso 1 1 calc R U
C12 C 0.5003(4) 0.30063(16) 0.54050(16) 0.0279(6) Uani 1 1 d . .
C13 C 0.4498(4) 0.22098(17) 0.58442(17) 0.0308(6) Uani 1 1 d . .
H13 H 0.3931 0.1737 0.5545 0.037 Uiso 1 1 calc R U
C14 C 0.4818(4) 0.21153(17) 0.66913(17) 0.0322(6) Uani 1 1 d . .
H14 H 0.4476 0.1580 0.6977 0.039 Uiso 1 1 calc R U
C15 C 0.5657(4) 0.28145(17) 0.71386(17) 0.0309(6) Uani 1 1 d . .
H15 H 0.5865 0.2750 0.7728 0.037 Uiso 1 1 calc R U
C16 C 0.6175(4) 0.35860(16) 0.67340(16) 0.0280(6) Uani 1 1 d . .
H16 H 0.6735 0.4050 0.7049 0.034 Uiso 1 1 calc R U
C17 C 0.5894(3) 0.37067(16) 0.58518(16) 0.0256(6) Uani 1 1 d . .
C18 C 0.8958(3) 0.52115(16) 0.62278(16) 0.0262(6) Uani 1 1 d . .
C19 C 0.9948(4) 0.44001(17) 0.62104(17) 0.0304(6) Uani 1 1 d . .
H19 H 0.9464 0.3880 0.5948 0.036 Uiso 1 1 calc R U
C20 C 1.1590(4) 0.43506(19) 0.65656(17) 0.0340(6) Uani 1 1 d . .
H20 H 1.2223 0.3799 0.6551 0.041 Uiso 1 1 calc R U
C21 C 1.2336(4) 0.5116(2) 0.69512(17) 0.0374(7) Uani 1 1 d . .
H21 H 1.3468 0.5080 0.7199 0.045 Uiso 1 1 calc R U
C22 C 1.1434(4) 0.59097(19) 0.69694(17) 0.0347(6) Uani 1 1 d . .
H22 H 1.1954 0.6425 0.7225 0.042 Uiso 1 1 calc R U
C23 C 0.9728(4) 0.59795(16) 0.66124(16) 0.0286(6) Uani 1 1 d . .
C24 C 0.8799(4) 0.68124(17) 0.66052(17) 0.0322(6) Uani 1 1 d . .
H24 H 0.9279 0.7322 0.6886 0.039 Uiso 1 1 calc R U
C25 C 0.7230(4) 0.68853(16) 0.61994(17) 0.0326(6) Uani 1 1 d . .
H25 H 0.6657 0.7454 0.6179 0.039 Uiso 1 1 calc R U
H1 H 0.557(5) 0.6745(15) 0.417(2) 0.066(11) Uiso 1 1 d D .

loop_
_atom_site_aniso_label
_atom_site_aniso_U_11
_atom_site_aniso_U_22
_atom_site_aniso_U_33
_atom_site_aniso_U_23
_atom_site_aniso_U_13
_atom_site_aniso_U_12
O8 0.0407(11) 0.0277(9) 0.0418(11) 0.0032(8) 0.0080(10) -0.0056(8)
O9 0.0252(10) 0.0322(9) 0.0431(11) -0.0011(8) 0.0023(8) 0.0013(8)
N1 0.0329(13) 0.0297(11) 0.0351(12) 0.0069(9) 0.0009(10) 0.0046(10)
C2 0.0290(14) 0.0277(13) 0.0280(13) 0.0025(10) -0.0018(11) 0.0011(11)
C3 0.0218(12) 0.0251(12) 0.0331(14) 0.0019(10) 0.0001(10) 0.0008(10)
C4 0.0219(13) 0.0249(12) 0.0292(13) -0.0004(10) 0.0020(10) 0.0025(10)
C5 0.0275(13) 0.0252(12) 0.0253(12) 0.0009(10) 0.0020(11) -0.0012(10)
C6 0.0288(14) 0.0253(12) 0.0297(13) 0.0009(10) 0.0054(12) 0.0039(11)
C7 0.0295(14) 0.0286(12) 0.0378(15) 0.0018(11) 0.0036(12) 0.0047(11)
C8 0.0322(14) 0.0325(14) 0.0244(13) 0.0021(11) 0.0018(11) 0.0015(11)
C9 0.0242(14) 0.0511(18) 0.0542(19) -0.0019(15) 0.0052(13) -0.0003(13)
C10 0.0282(14) 0.0299(12) 0.0274(13) -0.0013(10) -0.0021(11) 0.0011(11)
C11 0.0290(14) 0.0248(12) 0.0335(14) -0.0058(10) -0.0027(11) -0.0013(11)
C12 0.0250(13) 0.0262(12) 0.0325(13) -0.0006(10) 0.0010(11) 0.0005(11)
C13 0.0331(15) 0.0230(11) 0.0364(15) -0.0018(10) 0.0001(12) -0.0026(11)
C14 0.0345(16) 0.0268(12) 0.0352(14) 0.0033(10) 0.0033(12) -0.0031(11)
C15 0.0306(15) 0.0330(13) 0.0293(14) 0.0034(10) 0.0001(11) 0.0010(11)
C16 0.0265(14) 0.0269(12) 0.0307(14) -0.0002(10) 0.0000(11) 0.0001(10)
C17 0.0260(14) 0.0229(11) 0.0279(13) -0.0012(10) -0.0003(11) 0.0029(10)
C18 0.0258(14) 0.0281(12) 0.0246(13) -0.0006(10) 0.0019(10) -0.0018(10)
C19 0.0300(14) 0.0300(12) 0.0312(13) -0.0012(10) 0.0005(11) 0.0004(11)
C20 0.0294(15) 0.0404(14) 0.0320(14) 0.0012(12) -0.0007(12) 0.0036(13)
C21 0.0299(15) 0.0528(17) 0.0294(14) 0.0016(13) -0.0010(12) -0.0053(13)
C22 0.0352(16) 0.0404(15) 0.0285(14) -0.0023(11) 0.0016(12) -0.0106(12)
C23 0.0304(15) 0.0319(12) 0.0236(13) -0.0007(10) 0.0040(11) -0.0061(11)
C24 0.0392(16) 0.0271(12) 0.0301(14) -0.0028(11) 0.0039(12) -0.0063(12)
C25 0.0404(17) 0.0229(12) 0.0344(15) -0.0019(11) 0.0079(12) -0.0001(12)

loop_
_atom_type_symbol
_atom_type_description
_atom_type_scat_dispersion_real
_atom_type_scat_dispersion_imag
_atom_type_scat_source
C C 0.0181 0.0091
;
International Tables for Crystallography
(Vol. C, Tables 4.2.6.8 and 6.1.1.4)
;
H H 0.0000 0.0000
;
International Tables for Crystallography
(Vol. C, Table 6.1.1.4)
;
N N 0.0311 0.0180
;
International Tables for Crystallography
(Vol. C, Tables 4.2.6.8 and 6.1.1.4)
;
O O 0.0492 0.0322
;
International Tables for Crystallography
(Vol. C, Tables 4.2.6.8 and 6.1.1.4)
;

loop_
_geom_angle_atom_site_label_1
_geom_angle_atom_site_label_2
_geom_angle_atom_site_label_3
_geom_angle
C8 O9 C9 115.0(2)
C2 N1 C7 114.3(2)
C2 N1 H1 103(2)
C7 N1 H1 110(2)
N1 C2 C3 111.1(2)
N1 C2 C8 112.9(2)
C3 C2 C8 113.7(2)
N1 C2 H2 106.1
C3 C2 H2 106.1
C8 C2 H2 106.1
C4 C3 C10 120.4(2)
C4 C3 C2 120.6(2)
C10 C3 C2 118.9(2)
C3 C4 C17 119.2(2)
C3 C4 C5 118.4(2)
C17 C4 C5 122.3(2)
C6 C5 C18 119.7(2)
C6 C5 C4 117.7(2)
C18 C5 C4 122.5(2)
C5 C6 C25 119.9(2)
C5 C6 C7 119.5(2)
C25 C6 C7 120.5(2)
N1 C7 C6 114.1(2)
N1 C7 H7A 108.7
C6 C7 H7A 108.7
N1 C7 H7B 108.7
C6 C7 H7B 108.7
H7A C7 H7B 107.6
O8 C8 O9 123.7(3)
O8 C8 C2 123.3(2)
O9 C8 C2 112.7(2)
O9 C9 H9A 109.5
O9 C9 H9B 109.5
H9A C9 H9B 109.5
O9 C9 H9C 109.5
H9A C9 H9C 109.5
H9B C9 H9C 109.5
C11 C10 C3 121.3(2)
C11 C10 H10 119.4
C3 C10 H10 119.4
C10 C11 C12 120.6(2)
C10 C11 H11 119.7
C12 C11 H11 119.7
C11 C12 C13 121.3(2)
C11 C12 C17 119.2(2)
C13 C12 C17 119.5(2)
C14 C13 C12 120.9(2)
C14 C13 H13 119.5
C12 C13 H13 119.5
C13 C14 C15 119.8(2)
C13 C14 H14 120.1
C15 C14 H14 120.1
C16 C15 C14 120.8(2)
C16 C15 H15 119.6
C14 C15 H15 119.6
C15 C16 C17 121.3(2)
C15 C16 H16 119.4
C17 C16 H16 119.4
C16 C17 C12 117.7(2)
C16 C17 C4 122.9(2)
C12 C17 C4 119.3(2)
C23 C18 C19 117.9(2)
C23 C18 C5 119.3(2)
C19 C18 C5 122.7(2)
C20 C19 C18 121.5(2)
C20 C19 H19 119.3
C18 C19 H19 119.3
C19 C20 C21 120.1(3)
C19 C20 H20 119.9
C21 C20 H20 119.9
C22 C21 C20 120.0(3)
C22 C21 H21 120.0
C20 C21 H21 120.0
C21 C22 C23 121.1(3)
C21 C22 H22 119.5
C23 C22 H22 119.5
C18 C23 C24 119.1(2)
C18 C23 C22 119.4(2)
C24 C23 C22 121.4(2)
C25 C24 C23 120.7(2)
C25 C24 H24 119.7
C23 C24 H24 119.7
C24 C25 C6 121.1(2)
C24 C25 H25 119.4
C6 C25 H25 119.4

loop_
_geom_bond_atom_site_label_1
_geom_bond_atom_site_label_2
_geom_bond_distance
O8 C8 1.211(3)
O9 C8 1.339(3)
O9 C9 1.452(3)
N1 C2 1.458(3)
N1 C7 1.475(3)
N1 H1 0.979(7)
C2 C3 1.517(3)
C2 C8 1.528(4)
C2 H2 1.0000
C3 C4 1.383(4)
C3 C10 1.417(3)
C4 C17 1.439(3)
C4 C5 1.495(3)
C5 C6 1.391(3)
C5 C18 1.438(4)
C6 C25 1.418(4)
C6 C7 1.513(4)
C7 H7A 0.9900
C7 H7B 0.9900
C9 H9A 0.9800
C9 H9B 0.9800
C9 H9C 0.9800
C10 C11 1.360(4)
C10 H10 0.9500
C11 C12 1.415(4)
C11 H11 0.9500
C12 C13 1.423(4)
C12 C17 1.428(3)
C13 C14 1.367(4)
C13 H13 0.9500
C14 C15 1.409(4)
C14 H14 0.9500
C15 C16 1.369(4)
C15 H15 0.9500
C16 C17 1.421(4)
C16 H16 0.9500
C18 C23 1.418(3)
C18 C19 1.421(4)
C19 C20 1.376(4)
C19 H19 0.9500
C20 C21 1.408(4)
C20 H20 0.9500
C21 C22 1.364(4)
C21 H21 0.9500
C22 C23 1.423(4)
C22 H22 0.9500
C23 C24 1.424(4)
C24 C25 1.363(4)
C24 H24 0.9500
C25 H25 0.9500

loop_
_geom_torsion_atom_site_label_1
_geom_torsion_atom_site_label_2
_geom_torsion_atom_site_label_3
_geom_torsion_atom_site_label_4
_geom_torsion
C7 N1 C2 C3 44.3(3)
C7 N1 C2 C8 -84.8(3)
N1 C2 C3 C4 -72.9(3)
C8 C2 C3 C4 55.9(3)
N1 C2 C3 C10 103.3(3)
C8 C2 C3 C10 -128.0(3)
C10 C3 C4 C17 -2.0(4)
C2 C3 C4 C17 174.1(2)
C10 C3 C4 C5 -178.3(2)
C2 C3 C4 C5 -2.2(4)
C3 C4 C5 C6 53.8(3)
C17 C4 C5 C6 -122.4(3)
C3 C4 C5 C18 -121.3(3)
C17 C4 C5 C18 62.5(3)
C18 C5 C6 C25 -4.0(4)
C4 C5 C6 C25 -179.2(2)
C18 C5 C6 C7 171.7(2)
C4 C5 C6 C7 -3.6(3)
C2 N1 C7 C6 41.5(3)
C5 C6 C7 N1 -70.6(3)
C25 C6 C7 N1 105.0(3)
C9 O9 C8 O8 6.6(4)
C9 O9 C8 C2 -178.6(2)
N1 C2 C8 O8 -19.5(4)
C3 C2 C8 O8 -147.3(3)
N1 C2 C8 O9 165.6(2)
C3 C2 C8 O9 37.8(3)
C4 C3 C10 C11 0.8(4)
C2 C3 C10 C11 -175.4(2)
C3 C10 C11 C12 0.7(4)
C10 C11 C12 C13 177.8(2)
C10 C11 C12 C17 -0.9(4)
C11 C12 C13 C14 -177.1(3)
C17 C12 C13 C14 1.5(4)
C12 C13 C14 C15 0.1(4)
C13 C14 C15 C16 -0.7(4)
C14 C15 C16 C17 -0.3(4)
C15 C16 C17 C12 1.8(4)
C15 C16 C17 C4 178.3(2)
C11 C12 C17 C16 176.3(2)
C13 C12 C17 C16 -2.4(4)
C11 C12 C17 C4 -0.3(4)
C13 C12 C17 C4 -179.0(2)
C3 C4 C17 C16 -174.6(2)
C5 C4 C17 C16 1.5(4)
C3 C4 C17 C12 1.8(4)
C5 C4 C17 C12 177.9(2)
C6 C5 C18 C23 3.7(4)
C4 C5 C18 C23 178.7(2)
C6 C5 C18 C19 -173.5(2)
C4 C5 C18 C19 1.5(4)
C23 C18 C19 C20 1.0(4)
C5 C18 C19 C20 178.3(2)
C18 C19 C20 C21 -0.6(4)
C19 C20 C21 C22 -0.3(4)
C20 C21 C22 C23 0.8(4)
C19 C18 C23 C24 177.2(2)
C5 C18 C23 C24 -0.2(4)
C19 C18 C23 C22 -0.6(4)
C5 C18 C23 C22 -177.9(2)
C21 C22 C23 C18 -0.3(4)
C21 C22 C23 C24 -178.0(2)
C18 C23 C24 C25 -3.2(4)
C22 C23 C24 C25 174.5(2)
C23 C24 C25 C6 3.0(4)
C5 C6 C25 C24 0.6(4)
C7 C6 C25 C24 -175.0(2)
